data_4341835
loop_
_publ_author_name
'Schmidt, Anna-Corina'
'Heinemann, Frank W.'
'Maron, Laurent'
'Meyer, Karsten'

_publ_section_title
;
 A Series of Uranium (IV, V, VI) Tritylimido Complexes, Their Molecular
 and Electronic Structures and Reactivity with CO2.
;
_journal_name_full 'Inorganic chemistry'
_journal_page_first 141126065822007
_journal_paper_doi 10.1021/ic5023517
_journal_year 2014
_chemical_formula_moiety 'C64 H81 N4 O3 U, C24 F20 B, 1.75(C6 H6)'
_chemical_formula_sum 'C98.5 H91.5 B F20 N4 O3 U'
_chemical_formula_weight 2008.10
_chemical_name_systematic
; 
 ? 
;
_space_group_IT_number 14
_symmetry_cell_setting monoclinic
_symmetry_space_group_name_Hall '-P 2ybc'
_symmetry_space_group_name_H-M 'P 1 21/c 1'
_atom_sites_solution_hydrogens geom
_atom_sites_solution_primary direct
_atom_sites_solution_secondary difmap
_audit_creation_method SHELXL-97
_cell_angle_alpha 90.00
_cell_angle_beta 97.044(3)
_cell_angle_gamma 90.00
_cell_formula_units_Z 4
_cell_length_a 19.088(3)
_cell_length_b 18.621(3)
_cell_length_c 26.465(4)
_cell_measurement_reflns_used 9553
_cell_measurement_temperature 120(2)
_cell_measurement_theta_max 23.70
_cell_measurement_theta_min 2.27
_cell_volume 9336(3)
_computing_cell_refinement 'Bruker SAINT'
_computing_data_collection 'Bruker APEX2'
_computing_data_reduction 'Bruker SAINT'
_computing_molecular_graphics 'SHELXTL 6.12 (Bruker AXS, 2002)'
_computing_publication_material 'SHELXTL 6.12 (Bruker AXS, 2002)'
_computing_structure_refinement 'SHELXTL 6.12 (Bruker AXS, 2002)'
_computing_structure_solution 'SHELXTL 6.12 (Bruker AXS, 2002)'
_diffrn_ambient_temperature 120(2)
_diffrn_detector_area_resol_mean 83.33
_diffrn_measured_fraction_theta_full 0.998
_diffrn_measured_fraction_theta_max 0.998
_diffrn_measurement_device_type 'Bruker Kappa APEX II CCD area detector'
_diffrn_measurement_method 'phi and omega scans'
_diffrn_radiation_monochromator 'Quazar focussing montel optics'
_diffrn_radiation_source 'ImuS micro-focus tube'
_diffrn_radiation_type MoK\a
_diffrn_radiation_wavelength 0.71073
_diffrn_reflns_av_R_equivalents 0.0888
_diffrn_reflns_av_sigmaI/netI 0.1345
_diffrn_reflns_limit_h_max 23
_diffrn_reflns_limit_h_min -23
_diffrn_reflns_limit_k_max 23
_diffrn_reflns_limit_k_min -15
_diffrn_reflns_limit_l_max 33
_diffrn_reflns_limit_l_min -23
_diffrn_reflns_number 67981
_diffrn_reflns_theta_full 26.37
_diffrn_reflns_theta_max 26.37
_diffrn_reflns_theta_min 2.09
_exptl_absorpt_coefficient_mu 1.830
_exptl_absorpt_correction_T_max 0.746
_exptl_absorpt_correction_T_min 0.528
_exptl_absorpt_correction_type multi-scan
_exptl_absorpt_process_details 'SADABS, Bruker-AXS, 2009'
_exptl_crystal_colour violet
_exptl_crystal_density_diffrn 1.429
_exptl_crystal_density_method 'not measured'
_exptl_crystal_description platelet
_exptl_crystal_F_000 4046
_exptl_crystal_size_max 0.14
_exptl_crystal_size_mid 0.14
_exptl_crystal_size_min 0.02
_refine_diff_density_max 2.430
_refine_diff_density_min -2.821
_refine_diff_density_rms 0.157
_refine_ls_extinction_method none
_refine_ls_goodness_of_fit_ref 1.104
_refine_ls_hydrogen_treatment constr
_refine_ls_matrix_type full
_refine_ls_number_parameters 1178
_refine_ls_number_reflns 19066
_refine_ls_number_restraints 180
_refine_ls_restrained_S_all 1.109
_refine_ls_R_factor_all 0.1464
_refine_ls_R_factor_gt 0.0664
_refine_ls_shift/su_max 0.002
_refine_ls_shift/su_mean 0.000
_refine_ls_structure_factor_coef Fsqd
_refine_ls_weighting_details 'calc w=1/[\s^2^(Fo^2^)+(0.0840P)^2^+3.3247P] where P=(Fo^2^+2Fc^2^)/3'
_refine_ls_weighting_scheme calc
_refine_ls_wR_factor_gt 0.1539
_refine_ls_wR_factor_ref 0.1890
_reflns_number_gt 10581
_reflns_number_total 19066
_reflns_threshold_expression >2sigma(I)
_cod_data_source_file ic5023517_si_002.cif
_cod_data_source_block acs1221
_cod_original_cell_volume 9336(2)
_cod_original_sg_symbol_Hall -P2ybc
_cod_original_sg_symbol_H-M P2(1)/C
_cod_original_formula_sum 'C98.50 H91.50 B F20 N4 O3 U'
_cod_database_code 4341835

loop_
_symmetry_equiv_pos_as_xyz
'x, y, z'
'-x, y+1/2, -z+1/2'
'-x, -y, -z'
'x, -y-1/2, z-1/2'

loop_
_atom_site_label
_atom_site_type_symbol
_atom_site_fract_x
_atom_site_fract_y
_atom_site_fract_z
_atom_site_U_iso_or_equiv
_atom_site_adp_type
_atom_site_occupancy
_atom_site_symmetry_multiplicity
_atom_site_calc_flag
_atom_site_refinement_flags
U1 U 0.266051(16) 0.663219(17) 0.284776(10) 0.02730(11) Uani 1 1 d .
O1 O 0.3171(3) 0.6278(3) 0.35721(18) 0.0330(13) Uani 1 1 d .
O2 O 0.2343(3) 0.5820(3) 0.23056(18) 0.0315(13) Uani 1 1 d .
O3 O 0.2692(3) 0.7716(3) 0.26073(18) 0.0305(13) Uani 1 1 d .
N1 N 0.1751(3) 0.5915(3) 0.3304(2) 0.0273(15) Uani 1 1 d .
N2 N 0.1345(3) 0.6881(3) 0.2494(2) 0.0270(15) Uani 1 1 d .
N3 N 0.1987(3) 0.7434(3) 0.3439(2) 0.0260(15) Uani 1 1 d .
N4 N 0.3604(4) 0.6592(4) 0.2642(2) 0.0368(17) Uani 1 1 d .
C1 C 0.1150(4) 0.5721(4) 0.2924(3) 0.0277(19) Uani 1 1 d .
H1A H 0.0794 0.5459 0.3095 0.033 Uiso 1 1 calc R
H1B H 0.1317 0.5394 0.2668 0.033 Uiso 1 1 calc R
C2 C 0.0808(4) 0.6371(4) 0.2655(3) 0.0276(19) Uani 1 1 d .
H2A H 0.0490 0.6213 0.2352 0.033 Uiso 1 1 calc R
H2B H 0.0519 0.6622 0.2886 0.033 Uiso 1 1 calc R
C3 C 0.1166(4) 0.7625(4) 0.2631(3) 0.0278(19) Uani 1 1 d .
H3A H 0.0665 0.7723 0.2506 0.033 Uiso 1 1 calc R
H3B H 0.1460 0.7967 0.2463 0.033 Uiso 1 1 calc R
C4 C 0.1289(4) 0.7741(4) 0.3206(3) 0.0297(19) Uani 1 1 d .
H4C H 0.1278 0.8262 0.3280 0.036 Uiso 1 1 calc R
H4D H 0.0903 0.7510 0.3365 0.036 Uiso 1 1 calc R
C5 C 0.1884(4) 0.6989(4) 0.3888(3) 0.032(2) Uani 1 1 d .
H5A H 0.1611 0.7267 0.4116 0.039 Uiso 1 1 calc R
H5B H 0.2350 0.6877 0.4079 0.039 Uiso 1 1 calc R
C6 C 0.1499(4) 0.6292(4) 0.3742(3) 0.034(2) Uani 1 1 d .
H6A H 0.1553 0.5967 0.4040 0.040 Uiso 1 1 calc R
H6B H 0.0990 0.6397 0.3658 0.040 Uiso 1 1 calc R
C7 C 0.2123(4) 0.5230(4) 0.3468(3) 0.0286(19) Uani 1 1 d .
H7A H 0.2357 0.5045 0.3180 0.034 Uiso 1 1 calc R
H7B H 0.1765 0.4871 0.3539 0.034 Uiso 1 1 calc R
C8 C 0.2663(4) 0.5290(4) 0.3927(3) 0.031(2) Uani 1 1 d .
C9 C 0.3197(4) 0.5779(4) 0.3952(3) 0.0283(19) Uani 1 1 d .
C10 C 0.3762(4) 0.5769(5) 0.4347(3) 0.035(2) Uani 1 1 d .
C11 C 0.3752(5) 0.5239(5) 0.4715(3) 0.040(2) Uani 1 1 d .
H11 H 0.4139 0.5212 0.4977 0.048 Uiso 1 1 calc R
C12 C 0.3207(5) 0.4747(5) 0.4720(3) 0.046(2) Uani 1 1 d .
C13 C 0.2644(4) 0.4784(5) 0.4319(3) 0.038(2) Uani 1 1 d .
H13 H 0.2253 0.4468 0.4315 0.046 Uiso 1 1 calc R
C14 C 0.4390(5) 0.6254(5) 0.4361(3) 0.049(3) Uani 1 1 d .
H14A H 0.4377 0.6485 0.4023 0.058 Uiso 1 1 calc R
H14B H 0.4820 0.5952 0.4411 0.058 Uiso 1 1 calc R
C15 C 0.4468(5) 0.6855(5) 0.4772(3) 0.044(2) Uani 1 1 d .
C16 C 0.4619(6) 0.6567(5) 0.5311(3) 0.055(3) Uani 1 1 d .
H16A H 0.4671 0.6968 0.5552 0.083 Uiso 1 1 calc R
H16B H 0.5056 0.6286 0.5343 0.083 Uiso 1 1 calc R
H16C H 0.4227 0.6260 0.5385 0.083 Uiso 1 1 calc R
C17 C 0.5093(6) 0.7333(6) 0.4670(4) 0.067(3) Uani 1 1 d .
H17A H 0.5161 0.7712 0.4928 0.101 Uiso 1 1 calc R
H17B H 0.4993 0.7551 0.4332 0.101 Uiso 1 1 calc R
H17C H 0.5521 0.7040 0.4685 0.101 Uiso 1 1 calc R
C18 C 0.3805(6) 0.7329(6) 0.4727(4) 0.071(3) Uani 1 1 d .
H18A H 0.3405 0.7048 0.4817 0.106 Uiso 1 1 calc R
H18B H 0.3701 0.7502 0.4376 0.106 Uiso 1 1 calc R
H18C H 0.3887 0.7740 0.4958 0.106 Uiso 1 1 calc R
C19 C 0.3165(6) 0.4210(6) 0.5144(3) 0.063(3) Uani 1 1 d .
H19A H 0.3643 0.4093 0.5303 0.095 Uiso 1 1 calc R
H19B H 0.2932 0.3772 0.5004 0.095 Uiso 1 1 calc R
H19C H 0.2894 0.4416 0.5400 0.095 Uiso 1 1 calc R
C20 C 0.1375(5) 0.6869(4) 0.1924(3) 0.034(2) Uani 1 1 d .
H20A H 0.0961 0.7133 0.1754 0.041 Uiso 1 1 calc R
H20B H 0.1804 0.7128 0.1851 0.041 Uiso 1 1 calc R
C21 C 0.1381(4) 0.6136(5) 0.1698(3) 0.0290(19) Uani 1 1 d .
C22 C 0.1893(4) 0.5635(5) 0.1885(3) 0.031(2) Uani 1 1 d .
C23 C 0.1898(5) 0.4946(5) 0.1672(3) 0.041(2) Uani 1 1 d .
C24 C 0.1399(5) 0.4801(5) 0.1251(3) 0.040(2) Uani 1 1 d .
H24 H 0.1388 0.4336 0.1104 0.048 Uiso 1 1 calc R
C25 C 0.0923(4) 0.5306(4) 0.1043(3) 0.0296(19) Uani 1 1 d .
C26 C 0.0913(4) 0.5970(5) 0.1273(3) 0.031(2) Uani 1 1 d .
H26 H 0.0580 0.6320 0.1137 0.037 Uiso 1 1 calc R
C27 C 0.2393(5) 0.4328(5) 0.1892(3) 0.050(3) Uani 1 1 d .
H27A H 0.2556 0.4439 0.2254 0.061 Uiso 1 1 calc R
H27B H 0.2111 0.3881 0.1886 0.061 Uiso 1 1 calc R
C28 C 0.3030(5) 0.4185(5) 0.1627(4) 0.048(2) Uani 1 1 d .
C29 C 0.2830(6) 0.4010(7) 0.1071(4) 0.080(4) Uani 1 1 d .
H29A H 0.2462 0.3640 0.1037 0.120 Uiso 1 1 calc R
H29B H 0.3246 0.3833 0.0926 0.120 Uiso 1 1 calc R
H29C H 0.2651 0.4444 0.0888 0.120 Uiso 1 1 calc R
C30 C 0.3406(6) 0.3542(6) 0.1892(5) 0.073(4) Uani 1 1 d .
H30A H 0.3584 0.3671 0.2244 0.110 Uiso 1 1 calc R
H30B H 0.3803 0.3402 0.1710 0.110 Uiso 1 1 calc R
H30C H 0.3076 0.3140 0.1892 0.110 Uiso 1 1 calc R
C31 C 0.3502(6) 0.4828(6) 0.1665(4) 0.077(3) Uani 1 1 d .
H31A H 0.3252 0.5236 0.1492 0.115 Uiso 1 1 calc R
H31B H 0.3926 0.4722 0.1504 0.115 Uiso 1 1 calc R
H31C H 0.3639 0.4948 0.2024 0.115 Uiso 1 1 calc R
C32 C 0.0411(4) 0.5138(5) 0.0576(3) 0.038(2) Uani 1 1 d .
H32A H 0.0616 0.4772 0.0372 0.057 Uiso 1 1 calc R
H32B H 0.0317 0.5575 0.0373 0.057 Uiso 1 1 calc R
H32C H -0.0032 0.4958 0.0680 0.057 Uiso 1 1 calc R
C33 C 0.2501(4) 0.8018(4) 0.3603(3) 0.033(2) Uani 1 1 d .
H33A H 0.2966 0.7792 0.3705 0.039 Uiso 1 1 calc R
H33B H 0.2352 0.8247 0.3910 0.039 Uiso 1 1 calc R
C34 C 0.2601(4) 0.8601(5) 0.3227(3) 0.031(2) Uani 1 1 d .
C35 C 0.2738(4) 0.8413(4) 0.2729(3) 0.0263(18) Uani 1 1 d .
C36 C 0.2915(4) 0.8949(5) 0.2392(3) 0.0294(19) Uani 1 1 d .
C37 C 0.2987(4) 0.9660(5) 0.2576(3) 0.039(2) Uani 1 1 d .
H37 H 0.3160 1.0010 0.2362 0.047 Uiso 1 1 calc R
C38 C 0.2820(4) 0.9885(5) 0.3050(3) 0.040(2) Uani 1 1 d U
C39 C 0.2642(4) 0.9318(5) 0.3374(3) 0.038(2) Uani 1 1 d .
H39 H 0.2545 0.9438 0.3707 0.046 Uiso 1 1 calc R
C40 C 0.3071(4) 0.8776(5) 0.1858(3) 0.037(2) Uani 1 1 d .
H40A H 0.3141 0.8250 0.1837 0.044 Uiso 1 1 calc R
H40B H 0.3525 0.9007 0.1808 0.044 Uiso 1 1 calc R
C41 C 0.2517(4) 0.9001(5) 0.1413(3) 0.036(2) Uani 1 1 d .
C42 C 0.2375(5) 0.9800(5) 0.1400(3) 0.044(2) Uani 1 1 d .
H42A H 0.2055 0.9920 0.1093 0.067 Uiso 1 1 calc R
H42B H 0.2821 1.0060 0.1396 0.067 Uiso 1 1 calc R
H42C H 0.2158 0.9939 0.1702 0.067 Uiso 1 1 calc R
C43 C 0.2809(6) 0.8770(6) 0.0917(3) 0.059(3) Uani 1 1 d .
H43A H 0.2967 0.8270 0.0947 0.088 Uiso 1 1 calc R
H43B H 0.3209 0.9079 0.0861 0.088 Uiso 1 1 calc R
H43C H 0.2438 0.8817 0.0629 0.088 Uiso 1 1 calc R
C44 C 0.1836(5) 0.8595(5) 0.1447(3) 0.046(3) Uani 1 1 d .
H44A H 0.1667 0.8697 0.1774 0.070 Uiso 1 1 calc R
H44B H 0.1921 0.8078 0.1418 0.070 Uiso 1 1 calc R
H44C H 0.1479 0.8747 0.1169 0.070 Uiso 1 1 calc R
C45 C 0.2925(5) 1.0623(5) 0.3225(3) 0.055(3) Uani 1 1 d .
H45A H 0.3377 1.0801 0.3134 0.082 Uiso 1 1 calc R
H45B H 0.2929 1.0641 0.3595 0.082 Uiso 1 1 calc R
H45C H 0.2541 1.0924 0.3062 0.082 Uiso 1 1 calc R
C46 C 0.4332(4) 0.6710(5) 0.2574(3) 0.038(2) Uani 1 1 d .
C47 C 0.4791(5) 0.6209(5) 0.2943(3) 0.035(2) Uani 1 1 d .
C48 C 0.4538(5) 0.5549(5) 0.3081(3) 0.039(2) Uani 1 1 d .
H48 H 0.4081 0.5394 0.2941 0.046 Uiso 1 1 calc R
C49 C 0.4947(6) 0.5120(5) 0.3420(3) 0.051(3) Uani 1 1 d .
H49 H 0.4762 0.4675 0.3518 0.061 Uiso 1 1 calc R
C50 C 0.5621(6) 0.5317(6) 0.3622(4) 0.054(3) Uani 1 1 d .
H50 H 0.5898 0.5014 0.3857 0.065 Uiso 1 1 calc R
C51 C 0.5884(5) 0.5968(6) 0.3472(4) 0.055(3) Uani 1 1 d .
H51 H 0.6350 0.6110 0.3602 0.067 Uiso 1 1 calc R
C52 C 0.5469(5) 0.6416(5) 0.3132(3) 0.048(3) Uani 1 1 d .
H52 H 0.5652 0.6861 0.3031 0.057 Uiso 1 1 calc R
C53 C 0.4483(4) 0.7509(5) 0.2708(3) 0.038(2) Uani 1 1 d .
C54 C 0.4346(5) 0.7747(5) 0.3190(3) 0.043(2) Uani 1 1 d .
H54 H 0.4189 0.7412 0.3422 0.051 Uiso 1 1 calc R
C55 C 0.4433(5) 0.8449(5) 0.3331(4) 0.052(3) Uani 1 1 d .
H55 H 0.4331 0.8596 0.3658 0.062 Uiso 1 1 calc R
C56 C 0.4669(5) 0.8948(6) 0.3002(4) 0.063(3) Uani 1 1 d .
H56 H 0.4733 0.9437 0.3098 0.076 Uiso 1 1 calc R
C57 C 0.4807(5) 0.8714(6) 0.2537(4) 0.060(3) Uani 1 1 d .
H57 H 0.4968 0.9050 0.2307 0.072 Uiso 1 1 calc R
C58 C 0.4718(5) 0.7987(5) 0.2383(4) 0.047(2) Uani 1 1 d .
H58 H 0.4821 0.7839 0.2056 0.056 Uiso 1 1 calc R
C59 C 0.4420(5) 0.6548(5) 0.2012(3) 0.041(2) Uani 1 1 d .
C60 C 0.5014(6) 0.6204(7) 0.1873(4) 0.068(3) Uani 1 1 d .
H60 H 0.5373 0.6045 0.2129 0.082 Uiso 1 1 calc R
C61 C 0.5085(6) 0.6093(8) 0.1367(4) 0.090(5) Uani 1 1 d .
H61 H 0.5496 0.5866 0.1274 0.107 Uiso 1 1 calc R
C62 C 0.4553(6) 0.6312(7) 0.0993(4) 0.072(3) Uani 1 1 d .
H62 H 0.4603 0.6241 0.0644 0.086 Uiso 1 1 calc R
C63 C 0.3966(6) 0.6625(6) 0.1127(3) 0.055(3) Uani 1 1 d .
H63 H 0.3600 0.6768 0.0871 0.066 Uiso 1 1 calc R
C64 C 0.3895(5) 0.6740(5) 0.1631(3) 0.045(2) Uani 1 1 d .
H64 H 0.3476 0.6957 0.1719 0.054 Uiso 1 1 calc R
B1 B 0.0289(5) 0.2377(5) 1.0010(3) 0.031(2) Uani 1 1 d .
F1 F -0.0989(2) 0.2523(2) 0.93269(15) 0.0381(12) Uani 1 1 d .
F2 F -0.2129(3) 0.3289(3) 0.94298(18) 0.0453(13) Uani 1 1 d .
F3 F -0.2190(3) 0.4106(3) 1.02782(18) 0.0435(12) Uani 1 1 d .
F4 F -0.1050(2) 0.4160(2) 1.09999(16) 0.0401(12) Uani 1 1 d .
F5 F 0.0088(2) 0.3386(2) 1.09172(16) 0.0345(11) Uani 1 1 d .
F6 F -0.0076(2) 0.1942(3) 1.10032(16) 0.0391(12) Uani 1 1 d .
F7 F 0.0777(3) 0.1594(3) 1.18292(17) 0.0546(15) Uani 1 1 d .
F8 F 0.2213(3) 0.1609(3) 1.1825(2) 0.0620(16) Uani 1 1 d .
F9 F 0.2748(3) 0.1999(3) 1.09592(19) 0.0524(14) Uani 1 1 d .
F10 F 0.1910(2) 0.2353(3) 1.01317(17) 0.0432(12) Uani 1 1 d .
F11 F 0.1153(3) 0.3631(3) 1.0241(2) 0.0495(14) Uani 1 1 d .
F12 F 0.1672(3) 0.4520(3) 0.9597(2) 0.0707(18) Uani 1 1 d .
F13 F 0.1436(3) 0.4293(3) 0.8579(2) 0.085(2) Uani 1 1 d .
F14 F 0.0672(3) 0.3120(3) 0.82154(19) 0.0699(18) Uani 1 1 d .
F15 F 0.0160(3) 0.2217(3) 0.88405(16) 0.0467(13) Uani 1 1 d .
F16 F 0.1105(3) 0.1378(3) 0.94693(17) 0.0423(12) Uani 1 1 d .
F17 F 0.0715(3) 0.0106(3) 0.90853(17) 0.0465(13) Uani 1 1 d .
F18 F -0.0564(3) -0.0459(2) 0.92266(18) 0.0506(14) Uani 1 1 d .
F19 F -0.1401(3) 0.0276(2) 0.98091(17) 0.0419(12) Uani 1 1 d .
F20 F -0.1061(2) 0.1560(2) 1.01591(16) 0.0341(11) Uani 1 1 d .
C65 C -0.0381(4) 0.2877(4) 1.0120(3) 0.0298(19) Uani 1 1 d .
C66 C -0.0970(5) 0.2917(4) 0.9750(3) 0.033(2) Uani 1 1 d .
C67 C -0.1564(4) 0.3305(5) 0.9797(3) 0.036(2) Uani 1 1 d .
C68 C -0.1606(4) 0.3735(5) 1.0219(3) 0.034(2) Uani 1 1 d .
C69 C -0.1026(5) 0.3750(4) 1.0588(3) 0.031(2) Uani 1 1 d .
C70 C -0.0449(4) 0.3335(4) 1.0533(3) 0.0303(19) Uani 1 1 d .
C71 C 0.0856(4) 0.2202(4) 1.0526(3) 0.0273(18) Uani 1 1 d .
C72 C 0.0624(5) 0.1987(4) 1.0976(3) 0.033(2) Uani 1 1 d .
C73 C 0.1062(5) 0.1791(5) 1.1413(3) 0.037(2) Uani 1 1 d .
C74 C 0.1767(5) 0.1789(5) 1.1412(3) 0.044(2) Uani 1 1 d .
C75 C 0.2049(5) 0.1996(5) 1.0969(4) 0.043(2) Uani 1 1 d .
C76 C 0.1584(5) 0.2174(4) 1.0541(3) 0.034(2) Uani 1 1 d .
C77 C 0.0640(4) 0.2855(5) 0.9590(3) 0.034(2) Uani 1 1 d .
C78 C 0.1034(5) 0.3469(4) 0.9743(4) 0.039(2) Uani 1 1 d .
C79 C 0.1302(5) 0.3947(5) 0.9418(4) 0.049(3) Uani 1 1 d .
C80 C 0.1180(5) 0.3827(6) 0.8902(4) 0.056(3) Uani 1 1 d .
C81 C 0.0810(5) 0.3243(5) 0.8721(4) 0.047(3) Uani 1 1 d .
C82 C 0.0540(5) 0.2770(5) 0.9057(3) 0.038(2) Uani 1 1 d .
C83 C 0.0034(4) 0.1565(4) 0.9812(3) 0.0276(18) Uani 1 1 d .
C84 C 0.0466(5) 0.1138(4) 0.9549(3) 0.031(2) Uani 1 1 d .
C85 C 0.0278(5) 0.0481(5) 0.9350(3) 0.037(2) Uani 1 1 d .
C86 C -0.0368(5) 0.0186(5) 0.9423(3) 0.036(2) Uani 1 1 d .
C87 C -0.0808(5) 0.0566(5) 0.9705(3) 0.031(2) Uani 1 1 d .
C88 C -0.0593(5) 0.1235(4) 0.9890(3) 0.030(2) Uani 1 1 d .
C101 C 0.5120(13) 0.5416(12) -0.0317(9) 0.074(5) Uani 0.50 1 d PU
H101 H 0.5221 0.5740 -0.0576 0.088 Uiso 0.50 1 calc PR
C102 C 0.4434(13) 0.5266(12) -0.0332(9) 0.072(5) Uani 0.50 1 d PU
H102 H 0.4103 0.5499 -0.0576 0.086 Uiso 0.50 1 calc PR
C103 C 0.4224(14) 0.4825(13) -0.0032(9) 0.077(5) Uani 0.50 1 d PU
H103 H 0.3752 0.4669 -0.0021 0.092 Uiso 0.50 1 calc PR
C201 C 0.9483(4) 0.4592(5) 0.2896(3) 0.101(3) Uani 1 1 d GU
H201 H 0.9184 0.4769 0.3130 0.121 Uiso 1 1 calc R
C202 C 0.9424(4) 0.4861(4) 0.2403(4) 0.111(4) Uani 1 1 d GU
H202 H 0.9085 0.5222 0.2300 0.133 Uiso 1 1 calc R
C203 C 0.9862(5) 0.4602(5) 0.2062(2) 0.101(3) Uani 1 1 d GU
H203 H 0.9821 0.4786 0.1724 0.122 Uiso 1 1 calc R
C204 C 1.0357(4) 0.4074(5) 0.2213(3) 0.101(3) Uani 1 1 d GU
H204 H 1.0656 0.3896 0.1980 0.121 Uiso 1 1 calc R
C205 C 1.0416(4) 0.3804(4) 0.2706(4) 0.105(3) Uani 1 1 d GU
H205 H 1.0755 0.3443 0.2810 0.126 Uiso 1 1 calc R
C206 C 0.9979(5) 0.4064(5) 0.3048(2) 0.089(3) Uani 1 1 d GU
H206 H 1.0019 0.3880 0.3385 0.107 Uiso 1 1 calc R
C301 C 0.3431(11) 0.2209(12) 0.8275(8) 0.142(6) Uani 0.50 1 d PGU
H301 H 0.3744 0.2172 0.8024 0.170 Uiso 0.50 1 calc PR
C302 C 0.3683(8) 0.2432(11) 0.8765(9) 0.136(6) Uani 0.50 1 d PGU
H302 H 0.4168 0.2548 0.8848 0.163 Uiso 0.50 1 calc PR
C303 C 0.3225(12) 0.2486(11) 0.9133(6) 0.122(6) Uani 0.50 1 d PGU
H303 H 0.3397 0.2639 0.9468 0.146 Uiso 0.50 1 calc PR
C304 C 0.2515(11) 0.2317(11) 0.9011(7) 0.117(6) Uani 0.50 1 d PGU
H304 H 0.2202 0.2354 0.9263 0.140 Uiso 0.50 1 calc PR
C305 C 0.2263(9) 0.2093(11) 0.8521(9) 0.123(6) Uani 0.50 1 d PGU
H305 H 0.1778 0.1978 0.8438 0.148 Uiso 0.50 1 calc PR
C306 C 0.2721(13) 0.2039(12) 0.8153(7) 0.135(6) Uani 0.50 1 d PGU
H306 H 0.2549 0.1887 0.7818 0.163 Uiso 0.50 1 calc PR

loop_
_atom_site_aniso_label
_atom_site_aniso_U_11
_atom_site_aniso_U_22
_atom_site_aniso_U_33
_atom_site_aniso_U_23
_atom_site_aniso_U_13
_atom_site_aniso_U_12
U1 0.03301(19) 0.03583(19) 0.01334(14) -0.00068(16) 0.00395(11) -0.00058(16)
O1 0.038(3) 0.046(4) 0.015(3) -0.001(3) 0.000(2) 0.001(3)
O2 0.041(4) 0.036(3) 0.017(3) -0.002(3) 0.002(2) 0.006(3)
O3 0.046(4) 0.031(3) 0.015(3) -0.007(3) 0.005(2) -0.003(3)
N1 0.033(4) 0.035(4) 0.015(3) -0.002(3) 0.009(3) -0.005(3)
N2 0.036(4) 0.030(4) 0.015(3) -0.003(3) 0.002(3) -0.003(3)
N3 0.032(4) 0.028(4) 0.020(3) 0.002(3) 0.009(3) -0.004(3)
N4 0.040(4) 0.052(5) 0.016(3) -0.004(4) -0.006(3) 0.005(4)
C1 0.037(5) 0.031(5) 0.015(4) -0.003(4) 0.002(3) 0.000(4)
C2 0.026(5) 0.033(5) 0.022(4) 0.001(4) -0.003(3) -0.003(4)
C3 0.039(5) 0.025(4) 0.019(4) 0.002(4) 0.005(3) -0.002(4)
C4 0.040(5) 0.032(5) 0.020(4) 0.001(4) 0.012(4) 0.002(4)
C5 0.049(6) 0.034(5) 0.016(4) -0.001(4) 0.009(4) 0.004(4)
C6 0.047(6) 0.036(5) 0.022(4) -0.002(4) 0.017(4) 0.003(4)
C7 0.043(5) 0.027(5) 0.016(4) 0.001(4) 0.006(3) -0.001(4)
C8 0.034(5) 0.038(5) 0.021(4) -0.003(4) 0.001(3) 0.009(4)
C9 0.038(5) 0.033(5) 0.013(4) 0.002(4) -0.001(3) 0.002(4)
C10 0.044(6) 0.043(5) 0.016(4) -0.006(4) 0.003(4) 0.000(4)
C11 0.053(6) 0.042(6) 0.024(4) 0.003(4) -0.005(4) 0.000(5)
C12 0.065(7) 0.046(6) 0.028(5) 0.001(5) 0.010(4) 0.007(5)
C13 0.039(5) 0.052(6) 0.021(4) 0.002(4) -0.003(4) 0.005(4)
C14 0.062(7) 0.061(7) 0.023(4) -0.006(5) 0.003(4) 0.001(5)
C15 0.045(6) 0.063(7) 0.021(4) -0.020(5) -0.008(4) 0.005(5)
C16 0.070(7) 0.067(7) 0.026(5) -0.009(5) -0.006(4) -0.005(6)
C17 0.090(9) 0.073(8) 0.034(5) -0.003(6) -0.011(6) -0.012(7)
C18 0.082(9) 0.082(9) 0.045(6) -0.029(6) -0.006(6) 0.018(7)
C19 0.087(8) 0.068(8) 0.031(5) 0.030(6) -0.007(5) -0.005(6)
C20 0.044(5) 0.043(5) 0.014(4) 0.000(4) 0.003(4) -0.007(4)
C21 0.034(5) 0.043(5) 0.010(3) -0.001(4) 0.006(3) -0.008(4)
C22 0.035(5) 0.042(5) 0.016(4) -0.008(4) 0.001(3) 0.000(4)
C23 0.048(6) 0.050(6) 0.025(4) -0.005(5) 0.001(4) 0.013(5)
C24 0.056(6) 0.035(5) 0.026(4) -0.013(4) -0.004(4) 0.010(4)
C25 0.037(5) 0.036(5) 0.015(4) 0.001(4) 0.002(3) 0.001(4)
C26 0.036(5) 0.043(5) 0.012(3) 0.001(4) 0.002(3) 0.003(4)
C27 0.060(7) 0.059(7) 0.032(5) -0.010(5) 0.000(5) 0.004(5)
C28 0.048(6) 0.049(6) 0.044(6) -0.012(5) -0.005(5) 0.001(5)
C29 0.087(9) 0.094(10) 0.059(7) -0.024(7) 0.009(6) 0.010(7)
C30 0.062(8) 0.068(8) 0.085(9) -0.006(7) -0.014(6) 0.029(6)
C31 0.079(9) 0.078(9) 0.076(8) -0.013(7) 0.019(7) 0.002(7)
C32 0.052(6) 0.038(5) 0.020(4) -0.006(4) -0.007(4) -0.001(4)
C33 0.038(5) 0.036(5) 0.026(4) -0.001(4) 0.008(4) -0.003(4)
C34 0.028(5) 0.039(5) 0.026(4) -0.002(4) 0.005(4) -0.008(4)
C35 0.023(4) 0.035(5) 0.021(4) 0.001(4) 0.003(3) 0.003(4)
C36 0.025(5) 0.040(5) 0.023(4) 0.005(4) 0.002(3) -0.001(4)
C37 0.046(6) 0.041(6) 0.032(5) 0.006(5) 0.013(4) -0.005(4)
C38 0.037(4) 0.046(4) 0.042(4) -0.022(3) 0.026(3) -0.021(3)
C39 0.040(5) 0.051(6) 0.024(4) -0.005(5) 0.009(4) -0.006(4)
C40 0.043(6) 0.048(6) 0.020(4) 0.002(4) 0.009(4) -0.005(4)
C41 0.042(6) 0.045(6) 0.021(4) 0.003(4) 0.004(4) -0.005(4)
C42 0.047(6) 0.049(6) 0.036(5) 0.007(5) 0.000(4) 0.004(5)
C43 0.077(8) 0.077(8) 0.021(4) -0.002(5) 0.003(5) 0.002(6)
C44 0.054(6) 0.052(6) 0.031(5) 0.010(5) -0.006(4) -0.007(5)
C45 0.079(8) 0.046(6) 0.043(6) -0.014(5) 0.021(5) -0.020(5)
C46 0.036(5) 0.053(6) 0.023(4) -0.005(5) 0.000(4) -0.005(4)
C47 0.041(6) 0.044(6) 0.020(4) -0.005(4) 0.004(4) -0.003(4)
C48 0.054(6) 0.038(5) 0.023(4) -0.006(4) 0.002(4) 0.009(5)
C49 0.074(8) 0.040(6) 0.041(5) -0.007(5) 0.016(5) 0.004(5)
C50 0.066(8) 0.051(7) 0.044(6) -0.006(6) 0.002(5) 0.020(6)
C51 0.046(6) 0.076(8) 0.042(6) -0.005(6) -0.004(5) 0.012(6)
C52 0.049(6) 0.058(7) 0.037(5) -0.002(5) 0.006(5) 0.010(5)
C53 0.035(5) 0.051(6) 0.028(4) 0.006(5) 0.001(4) -0.006(4)
C54 0.053(6) 0.035(6) 0.038(5) -0.001(5) 0.000(4) -0.004(4)
C55 0.045(6) 0.052(7) 0.056(6) -0.016(6) 0.001(5) -0.006(5)
C56 0.060(7) 0.063(8) 0.062(7) -0.007(7) -0.012(6) -0.014(6)
C57 0.052(7) 0.060(7) 0.064(7) 0.026(7) -0.008(6) -0.011(6)
C58 0.045(6) 0.055(7) 0.040(5) 0.014(5) 0.006(4) 0.000(5)
C59 0.041(5) 0.059(6) 0.022(4) -0.006(5) 0.002(4) 0.002(5)
C60 0.071(8) 0.106(10) 0.030(5) -0.002(6) 0.016(5) 0.019(7)
C61 0.071(8) 0.159(14) 0.041(6) -0.020(8) 0.014(6) 0.037(9)
C62 0.081(9) 0.113(10) 0.024(5) -0.008(6) 0.019(5) 0.005(8)
C63 0.062(7) 0.074(7) 0.028(5) 0.005(6) 0.003(5) 0.005(6)
C64 0.044(6) 0.068(7) 0.022(4) 0.007(5) 0.003(4) 0.011(5)
B1 0.030(6) 0.035(6) 0.030(5) 0.001(5) 0.007(4) -0.004(4)
F1 0.056(3) 0.037(3) 0.021(2) -0.007(2) -0.001(2) 0.002(2)
F2 0.044(3) 0.054(3) 0.036(3) -0.003(3) -0.003(2) 0.001(3)
F3 0.048(3) 0.039(3) 0.045(3) 0.002(3) 0.014(2) 0.009(2)
F4 0.063(3) 0.036(3) 0.024(2) -0.003(2) 0.013(2) 0.010(2)
F5 0.044(3) 0.037(3) 0.023(2) -0.004(2) 0.003(2) 0.001(2)
F6 0.041(3) 0.047(3) 0.030(3) 0.008(2) 0.006(2) -0.003(2)
F7 0.065(4) 0.074(4) 0.023(2) 0.016(3) -0.003(2) -0.007(3)
F8 0.062(4) 0.080(4) 0.039(3) 0.013(3) -0.012(3) 0.005(3)
F9 0.037(3) 0.068(4) 0.051(3) -0.012(3) -0.001(2) 0.001(3)
F10 0.039(3) 0.056(3) 0.036(3) 0.000(3) 0.009(2) 0.003(2)
F11 0.068(4) 0.033(3) 0.050(3) -0.008(3) 0.019(3) -0.008(3)
F12 0.077(4) 0.039(3) 0.100(5) 0.007(4) 0.030(4) -0.013(3)
F13 0.087(5) 0.084(5) 0.094(5) 0.054(4) 0.053(4) 0.011(4)
F14 0.081(4) 0.100(5) 0.033(3) 0.028(3) 0.023(3) 0.020(4)
F15 0.066(4) 0.057(3) 0.017(2) 0.005(3) 0.006(2) 0.009(3)
F16 0.048(3) 0.045(3) 0.034(3) -0.002(2) 0.008(2) 0.003(2)
F17 0.065(4) 0.045(3) 0.029(3) -0.010(3) 0.004(2) 0.020(3)
F18 0.082(4) 0.028(3) 0.038(3) -0.005(3) -0.008(3) -0.002(3)
F19 0.057(3) 0.037(3) 0.029(2) 0.001(2) -0.005(2) -0.009(3)
F20 0.047(3) 0.032(3) 0.025(2) -0.002(2) 0.012(2) -0.006(2)
C65 0.041(5) 0.026(5) 0.023(4) 0.002(4) 0.006(4) -0.004(4)
C66 0.046(6) 0.030(5) 0.022(4) -0.003(4) 0.004(4) -0.002(4)
C67 0.039(5) 0.040(5) 0.027(4) 0.014(4) 0.000(4) -0.011(5)
C68 0.035(5) 0.030(5) 0.038(5) 0.005(4) 0.010(4) -0.004(4)
C69 0.046(6) 0.019(4) 0.030(4) -0.003(4) 0.012(4) 0.001(4)
C70 0.030(5) 0.036(5) 0.023(4) 0.007(4) -0.003(3) -0.001(4)
C71 0.042(5) 0.019(4) 0.021(4) 0.001(4) 0.007(4) -0.001(4)
C72 0.039(6) 0.031(5) 0.028(4) 0.001(4) 0.001(4) -0.001(4)
C73 0.048(6) 0.043(6) 0.018(4) 0.005(4) 0.002(4) -0.002(4)
C74 0.056(7) 0.044(6) 0.031(5) -0.005(5) -0.001(4) 0.003(5)
C75 0.035(6) 0.046(6) 0.047(6) -0.007(5) -0.004(4) 0.007(5)
C76 0.044(6) 0.034(5) 0.025(4) 0.007(4) 0.012(4) 0.003(4)
C77 0.041(5) 0.038(5) 0.024(4) 0.003(4) 0.012(4) 0.009(4)
C78 0.039(5) 0.026(5) 0.052(6) 0.009(5) 0.012(4) 0.003(4)
C79 0.048(6) 0.038(6) 0.064(7) 0.003(6) 0.018(5) 0.002(5)
C80 0.059(7) 0.047(7) 0.071(8) 0.033(6) 0.037(6) 0.010(6)
C81 0.052(6) 0.051(7) 0.039(5) 0.017(5) 0.015(5) 0.013(5)
C82 0.046(6) 0.036(5) 0.033(5) 0.007(5) 0.015(4) 0.009(4)
C83 0.041(5) 0.031(5) 0.012(3) -0.001(4) 0.006(3) 0.007(4)
C84 0.048(6) 0.030(5) 0.017(4) -0.001(4) 0.004(4) -0.001(4)
C85 0.055(6) 0.037(5) 0.018(4) 0.002(4) 0.001(4) 0.010(5)
C86 0.059(6) 0.026(5) 0.019(4) 0.004(4) -0.015(4) 0.010(4)
C87 0.043(6) 0.033(5) 0.015(4) 0.005(4) -0.002(4) -0.002(4)
C88 0.048(6) 0.030(5) 0.013(4) 0.005(4) 0.002(4) 0.012(4)
C101 0.097(8) 0.067(8) 0.060(8) -0.016(7) 0.020(7) 0.002(7)
C102 0.094(8) 0.066(7) 0.057(7) -0.017(6) 0.019(6) 0.002(6)
C103 0.099(8) 0.068(8) 0.066(8) -0.014(7) 0.023(7) 0.000(7)
C201 0.107(6) 0.115(6) 0.083(6) -0.004(5) 0.022(5) -0.030(5)
C202 0.104(6) 0.131(6) 0.095(6) 0.004(6) 0.003(5) -0.024(5)
C203 0.110(6) 0.119(6) 0.073(5) -0.006(5) 0.002(5) -0.034(5)
C204 0.107(6) 0.102(6) 0.099(6) -0.013(5) 0.031(5) -0.041(5)
C205 0.109(6) 0.091(6) 0.110(6) -0.004(6) -0.003(5) -0.031(5)
C206 0.114(6) 0.085(6) 0.068(5) -0.007(5) 0.004(5) -0.038(5)
C301 0.137(9) 0.147(8) 0.140(9) -0.015(7) 0.011(7) 0.003(7)
C302 0.133(8) 0.140(8) 0.131(8) -0.003(7) 0.005(7) 0.007(7)
C303 0.125(8) 0.131(8) 0.108(8) 0.020(7) 0.011(6) -0.010(7)
C304 0.121(8) 0.123(8) 0.106(8) 0.012(7) 0.015(7) 0.001(7)
C305 0.125(8) 0.125(8) 0.121(8) -0.004(7) 0.021(6) -0.001(7)
C306 0.133(8) 0.139(8) 0.135(8) -0.018(7) 0.019(7) -0.002(7)

loop_
_atom_type_symbol
_atom_type_description
_atom_type_scat_dispersion_real
_atom_type_scat_dispersion_imag
_atom_type_scat_source
C C 0.0033 0.0016 'International Tables Vol C Tables 4.2.6.8 and 6.1.1.4'
H H 0.0000 0.0000 'International Tables Vol C Tables 4.2.6.8 and 6.1.1.4'
N N 0.0061 0.0033 'International Tables Vol C Tables 4.2.6.8 and 6.1.1.4'
O O 0.0106 0.0060 'International Tables Vol C Tables 4.2.6.8 and 6.1.1.4'
B B 0.0013 0.0007 'International Tables Vol C Tables 4.2.6.8 and 6.1.1.4'
F F 0.0171 0.0103 'International Tables Vol C Tables 4.2.6.8 and 6.1.1.4'
U U -9.6767 9.6646 'International Tables Vol C Tables 4.2.6.8 and 6.1.1.4'

loop_
_geom_angle_atom_site_label_1
_geom_angle_atom_site_label_2
_geom_angle_atom_site_label_3
_geom_angle
_geom_angle_site_symmetry_1
_geom_angle_site_symmetry_3
N4 U1 O3 83.7(2) . .
N4 U1 O2 88.9(2) . .
O3 U1 O2 119.48(18) . .
N4 U1 O1 84.5(2) . .
O3 U1 O1 122.3(2) . .
O2 U1 O1 116.5(2) . .
N4 U1 N1 143.4(2) . .
O3 U1 N1 132.3(2) . .
O2 U1 N1 78.23(19) . .
O1 U1 N1 71.54(19) . .
N4 U1 N2 142.1(2) . .
O3 U1 N2 77.6(2) . .
O2 U1 N2 72.63(19) . .
O1 U1 N2 133.33(19) . .
N1 U1 N2 65.81(19) . .
N4 U1 N3 136.9(2) . .
O3 U1 N3 70.73(19) . .
O2 U1 N3 133.77(19) . .
O1 U1 N3 80.97(19) . .
N1 U1 N3 67.05(19) . .
N2 U1 N3 65.86(19) . .
C9 O1 U1 147.0(5) . .
C22 O2 U1 146.2(5) . .
C35 O3 U1 148.8(5) . .
C1 N1 C6 110.6(6) . .
C1 N1 C7 106.8(6) . .
C6 N1 C7 111.4(6) . .
C1 N1 U1 108.4(4) . .
C6 N1 U1 114.6(5) . .
C7 N1 U1 104.6(4) . .
C3 N2 C2 109.7(6) . .
C3 N2 C20 107.2(6) . .
C2 N2 C20 112.6(6) . .
C3 N2 U1 108.5(4) . .
C2 N2 U1 116.5(4) . .
C20 N2 U1 101.7(4) . .
C5 N3 C33 108.8(6) . .
C5 N3 C4 110.0(6) . .
C33 N3 C4 111.0(6) . .
C5 N3 U1 106.5(4) . .
C33 N3 U1 103.6(4) . .
C4 N3 U1 116.5(4) . .
C46 N4 U1 165.8(6) . .
N1 C1 C2 112.3(6) . .
N1 C1 H1A 109.1 . .
C2 C1 H1A 109.1 . .
N1 C1 H1B 109.1 . .
C2 C1 H1B 109.1 . .
H1A C1 H1B 107.9 . .
N2 C2 C1 111.8(6) . .
N2 C2 H2A 109.3 . .
C1 C2 H2A 109.3 . .
N2 C2 H2B 109.3 . .
C1 C2 H2B 109.3 . .
H2A C2 H2B 107.9 . .
N2 C3 C4 111.4(6) . .
N2 C3 H3A 109.4 . .
C4 C3 H3A 109.4 . .
N2 C3 H3B 109.4 . .
C4 C3 H3B 109.4 . .
H3A C3 H3B 108.0 . .
N3 C4 C3 111.9(6) . .
N3 C4 H4C 109.2 . .
C3 C4 H4C 109.2 . .
N3 C4 H4D 109.2 . .
C3 C4 H4D 109.2 . .
H4C C4 H4D 107.9 . .
N3 C5 C6 112.4(6) . .
N3 C5 H5A 109.1 . .
C6 C5 H5A 109.1 . .
N3 C5 H5B 109.1 . .
C6 C5 H5B 109.1 . .
H5A C5 H5B 107.8 . .
N1 C6 C5 114.3(6) . .
N1 C6 H6A 108.7 . .
C5 C6 H6A 108.7 . .
N1 C6 H6B 108.7 . .
C5 C6 H6B 108.7 . .
H6A C6 H6B 107.6 . .
N1 C7 C8 115.2(6) . .
N1 C7 H7A 108.5 . .
C8 C7 H7A 108.5 . .
N1 C7 H7B 108.5 . .
C8 C7 H7B 108.5 . .
H7A C7 H7B 107.5 . .
C9 C8 C13 119.9(7) . .
C9 C8 C7 121.8(7) . .
C13 C8 C7 118.1(7) . .
C8 C9 O1 117.3(7) . .
C8 C9 C10 121.9(8) . .
O1 C9 C10 120.8(7) . .
C11 C10 C9 117.1(8) . .
C11 C10 C14 119.4(8) . .
C9 C10 C14 123.3(8) . .
C10 C11 C12 123.4(8) . .
C10 C11 H11 118.3 . .
C12 C11 H11 118.3 . .
C11 C12 C13 117.4(8) . .
C11 C12 C19 123.5(8) . .
C13 C12 C19 118.9(9) . .
C8 C13 C12 120.0(8) . .
C8 C13 H13 120.0 . .
C12 C13 H13 120.0 . .
C10 C14 C15 117.4(8) . .
C10 C14 H14A 108.0 . .
C15 C14 H14A 108.0 . .
C10 C14 H14B 108.0 . .
C15 C14 H14B 108.0 . .
H14A C14 H14B 107.2 . .
C16 C15 C18 109.7(8) . .
C16 C15 C17 107.9(7) . .
C18 C15 C17 107.7(9) . .
C16 C15 C14 113.1(8) . .
C18 C15 C14 110.6(7) . .
C17 C15 C14 107.6(8) . .
C15 C16 H16A 109.5 . .
C15 C16 H16B 109.5 . .
H16A C16 H16B 109.5 . .
C15 C16 H16C 109.5 . .
H16A C16 H16C 109.5 . .
H16B C16 H16C 109.5 . .
C15 C17 H17A 109.5 . .
C15 C17 H17B 109.5 . .
H17A C17 H17B 109.5 . .
C15 C17 H17C 109.5 . .
H17A C17 H17C 109.5 . .
H17B C17 H17C 109.5 . .
C15 C18 H18A 109.5 . .
C15 C18 H18B 109.5 . .
H18A C18 H18B 109.5 . .
C15 C18 H18C 109.5 . .
H18A C18 H18C 109.5 . .
H18B C18 H18C 109.5 . .
C12 C19 H19A 109.5 . .
C12 C19 H19B 109.5 . .
H19A C19 H19B 109.5 . .
C12 C19 H19C 109.5 . .
H19A C19 H19C 109.5 . .
H19B C19 H19C 109.5 . .
C21 C20 N2 114.5(6) . .
C21 C20 H20A 108.6 . .
N2 C20 H20A 108.6 . .
C21 C20 H20B 108.6 . .
N2 C20 H20B 108.6 . .
H20A C20 H20B 107.6 . .
C26 C21 C22 119.6(8) . .
C26 C21 C20 119.5(8) . .
C22 C21 C20 120.7(7) . .
O2 C22 C21 117.6(7) . .
O2 C22 C23 121.6(7) . .
C21 C22 C23 120.6(7) . .
C24 C23 C22 117.2(8) . .
C24 C23 C27 118.6(8) . .
C22 C23 C27 124.1(7) . .
C25 C24 C23 122.7(8) . .
C25 C24 H24 118.7 . .
C23 C24 H24 118.7 . .
C24 C25 C26 118.7(7) . .
C24 C25 C32 121.1(7) . .
C26 C25 C32 120.3(7) . .
C25 C26 C21 121.1(8) . .
C25 C26 H26 119.5 . .
C21 C26 H26 119.5 . .
C28 C27 C23 116.5(8) . .
C28 C27 H27A 108.2 . .
C23 C27 H27A 108.2 . .
C28 C27 H27B 108.2 . .
C23 C27 H27B 108.2 . .
H27A C27 H27B 107.3 . .
C31 C28 C27 110.1(8) . .
C31 C28 C29 108.4(9) . .
C27 C28 C29 111.8(8) . .
C31 C28 C30 110.6(9) . .
C27 C28 C30 106.8(9) . .
C29 C28 C30 109.2(9) . .
C28 C29 H29A 109.5 . .
C28 C29 H29B 109.5 . .
H29A C29 H29B 109.5 . .
C28 C29 H29C 109.5 . .
H29A C29 H29C 109.5 . .
H29B C29 H29C 109.5 . .
C28 C30 H30A 109.5 . .
C28 C30 H30B 109.5 . .
H30A C30 H30B 109.5 . .
C28 C30 H30C 109.5 . .
H30A C30 H30C 109.5 . .
H30B C30 H30C 109.5 . .
C28 C31 H31A 109.5 . .
C28 C31 H31B 109.5 . .
H31A C31 H31B 109.5 . .
C28 C31 H31C 109.5 . .
H31A C31 H31C 109.5 . .
H31B C31 H31C 109.5 . .
C25 C32 H32A 109.5 . .
C25 C32 H32B 109.5 . .
H32A C32 H32B 109.5 . .
C25 C32 H32C 109.5 . .
H32A C32 H32C 109.5 . .
H32B C32 H32C 109.5 . .
N3 C33 C34 118.0(6) . .
N3 C33 H33A 107.8 . .
C34 C33 H33A 107.8 . .
N3 C33 H33B 107.8 . .
C34 C33 H33B 107.8 . .
H33A C33 H33B 107.2 . .
C39 C34 C35 119.0(7) . .
C39 C34 C33 121.2(7) . .
C35 C34 C33 119.4(7) . .
O3 C35 C36 123.4(7) . .
O3 C35 C34 116.6(7) . .
C36 C35 C34 120.0(7) . .
C35 C36 C37 117.9(7) . .
C35 C36 C40 122.0(7) . .
C37 C36 C40 120.0(7) . .
C38 C37 C36 124.6(8) . .
C38 C37 H37 117.7 . .
C36 C37 H37 117.7 . .
C37 C38 C39 114.5(8) . .
C37 C38 C45 122.1(8) . .
C39 C38 C45 122.8(8) . .
C34 C39 C38 123.5(7) . .
C34 C39 H39 118.2 . .
C38 C39 H39 118.2 . .
C36 C40 C41 117.4(7) . .
C36 C40 H40A 108.0 . .
C41 C40 H40A 108.0 . .
C36 C40 H40B 108.0 . .
C41 C40 H40B 108.0 . .
H40A C40 H40B 107.2 . .
C42 C41 C44 109.9(7) . .
C42 C41 C40 112.9(7) . .
C44 C41 C40 109.4(7) . .
C42 C41 C43 109.6(7) . .
C44 C41 C43 108.2(7) . .
C40 C41 C43 106.7(7) . .
C41 C42 H42A 109.5 . .
C41 C42 H42B 109.5 . .
H42A C42 H42B 109.5 . .
C41 C42 H42C 109.5 . .
H42A C42 H42C 109.5 . .
H42B C42 H42C 109.5 . .
C41 C43 H43A 109.5 . .
C41 C43 H43B 109.5 . .
H43A C43 H43B 109.5 . .
C41 C43 H43C 109.5 . .
H43A C43 H43C 109.5 . .
H43B C43 H43C 109.5 . .
C41 C44 H44A 109.5 . .
C41 C44 H44B 109.5 . .
H44A C44 H44B 109.5 . .
C41 C44 H44C 109.5 . .
H44A C44 H44C 109.5 . .
H44B C44 H44C 109.5 . .
C38 C45 H45A 109.5 . .
C38 C45 H45B 109.5 . .
H45A C45 H45B 109.5 . .
C38 C45 H45C 109.5 . .
H45A C45 H45C 109.5 . .
H45B C45 H45C 109.5 . .
N4 C46 C47 108.1(7) . .
N4 C46 C59 108.1(6) . .
C47 C46 C59 111.7(7) . .
N4 C46 C53 105.9(7) . .
C47 C46 C53 111.2(6) . .
C59 C46 C53 111.6(7) . .
C48 C47 C52 119.6(8) . .
C48 C47 C46 120.9(8) . .
C52 C47 C46 119.5(8) . .
C49 C48 C47 120.0(9) . .
C49 C48 H48 120.0 . .
C47 C48 H48 120.0 . .
C48 C49 C50 121.9(10) . .
C48 C49 H49 119.1 . .
C50 C49 H49 119.1 . .
C49 C50 C51 118.2(9) . .
C49 C50 H50 120.9 . .
C51 C50 H50 120.9 . .
C50 C51 C52 120.6(10) . .
C50 C51 H51 119.7 . .
C52 C51 H51 119.7 . .
C47 C52 C51 119.7(10) . .
C47 C52 H52 120.2 . .
C51 C52 H52 120.2 . .
C58 C53 C54 118.9(9) . .
C58 C53 C46 123.7(8) . .
C54 C53 C46 117.4(8) . .
C55 C54 C53 121.5(9) . .
C55 C54 H54 119.3 . .
C53 C54 H54 119.3 . .
C54 C55 C56 120.5(10) . .
C54 C55 H55 119.7 . .
C56 C55 H55 119.7 . .
C57 C56 C55 117.9(10) . .
C57 C56 H56 121.1 . .
C55 C56 H56 121.1 . .
C56 C57 C58 122.4(10) . .
C56 C57 H57 118.8 . .
C58 C57 H57 118.8 . .
C53 C58 C57 118.8(9) . .
C53 C58 H58 120.6 . .
C57 C58 H58 120.6 . .
C64 C59 C60 118.0(8) . .
C64 C59 C46 119.8(8) . .
C60 C59 C46 122.2(8) . .
C61 C60 C59 120.5(10) . .
C61 C60 H60 119.8 . .
C59 C60 H60 119.8 . .
C60 C61 C62 119.8(10) . .
C60 C61 H61 120.1 . .
C62 C61 H61 120.1 . .
C63 C62 C61 119.9(9) . .
C63 C62 H62 120.1 . .
C61 C62 H62 120.1 . .
C62 C63 C64 120.4(9) . .
C62 C63 H63 119.8 . .
C64 C63 H63 119.8 . .
C63 C64 C59 121.3(9) . .
C63 C64 H64 119.3 . .
C59 C64 H64 119.3 . .
C77 B1 C65 101.8(7) . .
C77 B1 C83 114.3(7) . .
C65 B1 C83 111.7(7) . .
C77 B1 C71 112.7(7) . .
C65 B1 C71 114.2(7) . .
C83 B1 C71 102.6(6) . .
C66 C65 C70 111.8(7) . .
C66 C65 B1 118.9(7) . .
C70 C65 B1 129.2(7) . .
F1 C66 C67 115.6(7) . .
F1 C66 C65 119.6(8) . .
C67 C66 C65 124.7(8) . .
F2 C67 C66 121.2(8) . .
F2 C67 C68 118.0(8) . .
C66 C67 C68 120.9(8) . .
F3 C68 C69 120.9(8) . .
F3 C68 C67 121.7(8) . .
C69 C68 C67 117.3(8) . .
F4 C69 C70 121.2(8) . .
F4 C69 C68 118.8(7) . .
C70 C69 C68 119.9(8) . .
F5 C70 C69 115.1(7) . .
F5 C70 C65 119.6(7) . .
C69 C70 C65 125.3(7) . .
C72 C71 C76 113.0(7) . .
C72 C71 B1 121.2(7) . .
C76 C71 B1 125.5(7) . .
F6 C72 C71 119.3(7) . .
F6 C72 C73 115.8(7) . .
C71 C72 C73 124.9(8) . .
F7 C73 C74 120.5(7) . .
F7 C73 C72 119.6(8) . .
C74 C73 C72 119.8(8) . .
F8 C74 C73 122.2(8) . .
F8 C74 C75 118.6(9) . .
C73 C74 C75 119.1(8) . .
F9 C75 C76 121.4(8) . .
F9 C75 C74 120.2(8) . .
C76 C75 C74 118.4(8) . .
F10 C76 C71 121.6(7) . .
F10 C76 C75 113.7(8) . .
C71 C76 C75 124.7(8) . .
C78 C77 C82 112.6(8) . .
C78 C77 B1 119.9(7) . .
C82 C77 B1 127.2(8) . .
F11 C78 C79 115.8(8) . .
F11 C78 C77 119.1(7) . .
C79 C78 C77 125.0(9) . .
F12 C79 C80 120.1(9) . .
F12 C79 C78 121.1(9) . .
C80 C79 C78 118.9(9) . .
F13 C80 C81 120.4(10) . .
F13 C80 C79 119.5(10) . .
C81 C80 C79 120.0(9) . .
C80 C81 F14 121.2(9) . .
C80 C81 C82 120.1(9) . .
F14 C81 C82 118.7(9) . .
F15 C82 C81 115.8(8) . .
F15 C82 C77 120.8(8) . .
C81 C82 C77 123.4(9) . .
C88 C83 C84 113.5(7) . .
C88 C83 B1 125.8(7) . .
C84 C83 B1 120.7(7) . .
F16 C84 C85 116.1(7) . .
F16 C84 C83 119.7(7) . .
C85 C84 C83 124.2(8) . .
F17 C85 C84 121.0(8) . .
F17 C85 C86 119.1(8) . .
C84 C85 C86 119.9(8) . .
F18 C86 C87 120.5(9) . .
F18 C86 C85 120.7(8) . .
C87 C86 C85 118.9(8) . .
F19 C87 C88 121.6(8) . .
F19 C87 C86 119.8(8) . .
C88 C87 C86 118.6(8) . .
F20 C88 C87 113.8(8) . .
F20 C88 C83 121.3(7) . .
C87 C88 C83 124.9(8) . .
C102 C101 C103 133(2) . 3_665
C102 C101 H101 113.4 . .
C103 C101 H101 113.4 3_665 .
C103 C102 C101 121(3) . .
C103 C102 H102 119.6 . .
C101 C102 H102 119.6 . .
C102 C103 C101 106(2) . 3_665
C102 C103 H103 127.0 . .
C101 C103 H103 127.0 3_665 .
C202 C201 C206 120.0 . .
C202 C201 H201 120.0 . .
C206 C201 H201 120.0 . .
C201 C202 C203 120.0 . .
C201 C202 H202 120.0 . .
C203 C202 H202 120.0 . .
C202 C203 C204 120.0 . .
C202 C203 H203 120.0 . .
C204 C203 H203 120.0 . .
C205 C204 C203 120.0 . .
C205 C204 H204 120.0 . .
C203 C204 H204 120.0 . .
C204 C205 C206 120.0 . .
C204 C205 H205 120.0 . .
C206 C205 H205 120.0 . .
C205 C206 C201 120.0 . .
C205 C206 H206 120.0 . .
C201 C206 H206 120.0 . .
C302 C301 C306 120.0 . .
C302 C301 H301 120.0 . .
C306 C301 H301 120.0 . .
C301 C302 C303 120.0 . .
C301 C302 H302 120.0 . .
C303 C302 H302 120.0 . .
C302 C303 C304 120.0 . .
C302 C303 H303 120.0 . .
C304 C303 H303 120.0 . .
C305 C304 C303 120.0 . .
C305 C304 H304 120.0 . .
C303 C304 H304 120.0 . .
C304 C305 C306 120.0 . .
C304 C305 H305 120.0 . .
C306 C305 H305 120.0 . .
C305 C306 C301 120.0 . .
C305 C306 H306 120.0 . .
C301 C306 H306 120.0 . .

loop_
_geom_bond_atom_site_label_1
_geom_bond_atom_site_label_2
_geom_bond_distance
_geom_bond_site_symmetry_2
U1 N4 1.946(7) .
U1 O3 2.119(5) .
U1 O2 2.122(5) .
U1 O1 2.145(5) .
U1 N1 2.603(6) .
U1 N2 2.611(6) .
U1 N3 2.613(6) .
O1 C9 1.366(9) .
O2 C22 1.364(8) .
O3 C35 1.339(9) .
N1 C1 1.475(9) .
N1 C6 1.485(9) .
N1 C7 1.498(9) .
N2 C3 1.482(9) .
N2 C2 1.497(10) .
N2 C20 1.519(9) .
N3 C5 1.482(9) .
N3 C33 1.492(10) .
N3 C4 1.510(9) .
N4 C46 1.438(10) .
C1 C2 1.511(10) .
C1 H1A 0.9900 .
C1 H1B 0.9900 .
C2 H2A 0.9900 .
C2 H2B 0.9900 .
C3 C4 1.527(9) .
C3 H3A 0.9900 .
C3 H3B 0.9900 .
C4 H4C 0.9900 .
C4 H4D 0.9900 .
C5 C6 1.517(11) .
C5 H5A 0.9900 .
C5 H5B 0.9900 .
C6 H6A 0.9900 .
C6 H6B 0.9900 .
C7 C8 1.499(10) .
C7 H7A 0.9900 .
C7 H7B 0.9900 .
C8 C9 1.363(11) .
C8 C13 1.405(11) .
C9 C10 1.406(10) .
C10 C11 1.388(11) .
C10 C14 1.498(12) .
C11 C12 1.388(12) .
C11 H11 0.9500 .
C12 C13 1.417(11) .
C12 C19 1.513(12) .
C13 H13 0.9500 .
C14 C15 1.556(12) .
C14 H14A 0.9900 .
C14 H14B 0.9900 .
C15 C16 1.517(12) .
C15 C18 1.534(13) .
C15 C17 1.538(14) .
C16 H16A 0.9800 .
C16 H16B 0.9800 .
C16 H16C 0.9800 .
C17 H17A 0.9800 .
C17 H17B 0.9800 .
C17 H17C 0.9800 .
C18 H18A 0.9800 .
C18 H18B 0.9800 .
C18 H18C 0.9800 .
C19 H19A 0.9800 .
C19 H19B 0.9800 .
C19 H19C 0.9800 .
C20 C21 1.491(11) .
C20 H20A 0.9900 .
C20 H20B 0.9900 .
C21 C26 1.383(10) .
C21 C22 1.395(11) .
C22 C23 1.402(11) .
C23 C24 1.401(11) .
C23 C27 1.555(12) .
C24 C25 1.375(11) .
C24 H24 0.9500 .
C25 C26 1.379(11) .
C25 C32 1.511(10) .
C26 H26 0.9500 .
C27 C28 1.500(12) .
C27 H27A 0.9900 .
C27 H27B 0.9900 .
C28 C31 1.496(14) .
C28 C29 1.512(13) .
C28 C30 1.522(13) .
C29 H29A 0.9800 .
C29 H29B 0.9800 .
C29 H29C 0.9800 .
C30 H30A 0.9800 .
C30 H30B 0.9800 .
C30 H30C 0.9800 .
C31 H31A 0.9800 .
C31 H31B 0.9800 .
C31 H31C 0.9800 .
C32 H32A 0.9800 .
C32 H32B 0.9800 .
C32 H32C 0.9800 .
C33 C34 1.499(11) .
C33 H33A 0.9900 .
C33 H33B 0.9900 .
C34 C39 1.390(11) .
C34 C35 1.420(10) .
C35 C36 1.407(10) .
C36 C37 1.410(11) .
C36 C40 1.514(10) .
C37 C38 1.396(11) .
C37 H37 0.9500 .
C38 C39 1.427(12) .
C38 C45 1.456(12) .
C39 H39 0.9500 .
C40 C41 1.542(11) .
C40 H40A 0.9900 .
C40 H40B 0.9900 .
C41 C42 1.513(12) .
C41 C44 1.515(11) .
C41 C43 1.549(11) .
C42 H42A 0.9800 .
C42 H42B 0.9800 .
C42 H42C 0.9800 .
C43 H43A 0.9800 .
C43 H43B 0.9800 .
C43 H43C 0.9800 .
C44 H44A 0.9800 .
C44 H44B 0.9800 .
C44 H44C 0.9800 .
C45 H45A 0.9800 .
C45 H45B 0.9800 .
C45 H45C 0.9800 .
C46 C47 1.543(12) .
C46 C59 1.547(11) .
C46 C53 1.549(12) .
C47 C48 1.384(12) .
C47 C52 1.384(12) .
C48 C49 1.371(12) .
C48 H48 0.9500 .
C49 C50 1.380(13) .
C49 H49 0.9500 .
C50 C51 1.388(14) .
C50 H50 0.9500 .
C51 C52 1.401(12) .
C51 H51 0.9500 .
C52 H52 0.9500 .
C53 C58 1.352(11) .
C53 C54 1.405(12) .
C54 C55 1.363(12) .
C54 H54 0.9500 .
C55 C56 1.386(14) .
C55 H55 0.9500 .
C56 C57 1.362(14) .
C56 H56 0.9500 .
C57 C58 1.417(14) .
C57 H57 0.9500 .
C58 H58 0.9500 .
C59 C64 1.380(11) .
C59 C60 1.389(13) .
C60 C61 1.379(13) .
C60 H60 0.9500 .
C61 C62 1.389(14) .
C61 H61 0.9500 .
C62 C63 1.349(14) .
C62 H62 0.9500 .
C63 C64 1.374(12) .
C63 H63 0.9500 .
C64 H64 0.9500 .
B1 C77 1.632(12) .
B1 C65 1.638(12) .
B1 C83 1.654(12) .
B1 C71 1.665(12) .
F1 C66 1.335(8) .
F2 C67 1.362(9) .
F3 C68 1.337(9) .
F4 C69 1.337(8) .
F5 C70 1.357(8) .
F6 C72 1.351(9) .
F7 C73 1.338(9) .
F8 C74 1.343(10) .
F9 C75 1.338(9) .
F10 C76 1.355(9) .
F11 C78 1.343(10) .
F12 C79 1.334(11) .
F13 C80 1.350(10) .
F14 C81 1.352(10) .
F15 C82 1.346(10) .
F16 C84 1.339(9) .
F17 C85 1.347(9) .
F18 C86 1.344(9) .
F19 C87 1.313(9) .
F20 C88 1.352(9) .
C65 C66 1.399(11) .
C65 C70 1.403(11) .
C66 C67 1.363(12) .
C67 C68 1.385(12) .
C68 C69 1.383(11) .
C69 C70 1.369(11) .
C71 C72 1.380(10) .
C71 C76 1.386(11) .
C72 C73 1.391(11) .
C73 C74 1.347(12) .
C74 C75 1.402(13) .
C75 C76 1.391(11) .
C77 C78 1.400(12) .
C77 C82 1.409(11) .
C78 C79 1.379(12) .
C79 C80 1.375(14) .
C80 C81 1.351(14) .
C81 C82 1.395(12) .
C83 C88 1.384(11) .
C83 C84 1.392(10) .
C84 C85 1.363(11) .
C85 C86 1.386(12) .
C86 C87 1.385(11) .
C87 C88 1.381(11) .
C101 C102 1.33(3) .
C101 C103 1.53(3) 3_665
C101 H101 0.9500 .
C102 C103 1.24(3) .
C102 H102 0.9500 .
C103 C101 1.53(3) 3_665
C103 H103 0.9500 .
C201 C202 1.3900 .
C201 C206 1.3900 .
C201 H201 0.9500 .
C202 C203 1.3900 .
C202 H202 0.9500 .
C203 C204 1.3900 .
C203 H203 0.9500 .
C204 C205 1.3900 .
C204 H204 0.9500 .
C205 C206 1.3900 .
C205 H205 0.9500 .
C206 H206 0.9500 .
C301 C302 1.3900 .
C301 C306 1.3900 .
C301 H301 0.9500 .
C302 C303 1.3900 .
C302 H302 0.9500 .
C303 C304 1.3900 .
C303 H303 0.9500 .
C304 C305 1.3900 .
C304 H304 0.9500 .
C305 C306 1.3900 .
C305 H305 0.9500 .
C306 H306 0.9500 .

loop_
_geom_torsion_atom_site_label_1
_geom_torsion_atom_site_label_2
_geom_torsion_atom_site_label_3
_geom_torsion_atom_site_label_4
_geom_torsion
_geom_torsion_site_symmetry_1
_geom_torsion_site_symmetry_4
N4 U1 O1 C9 -124.8(9) . .
O3 U1 O1 C9 156.2(8) . .
O2 U1 O1 C9 -38.8(9) . .
N1 U1 O1 C9 27.2(8) . .
N2 U1 O1 C9 51.9(10) . .
N3 U1 O1 C9 95.9(9) . .
N4 U1 O2 C22 -121.3(9) . .
O3 U1 O2 C22 -39.1(9) . .
O1 U1 O2 C22 155.4(8) . .
N1 U1 O2 C22 93.1(9) . .
N2 U1 O2 C22 25.0(8) . .
N3 U1 O2 C22 51.8(10) . .
N4 U1 O3 C35 -108.4(9) . .
O2 U1 O3 C35 166.4(9) . .
O1 U1 O3 C35 -29.0(10) . .
N1 U1 O3 C35 65.0(10) . .
N2 U1 O3 C35 104.8(9) . .
N3 U1 O3 C35 36.3(9) . .
N4 U1 N1 C1 -112.2(5) . .
O3 U1 N1 C1 78.8(5) . .
O2 U1 N1 C1 -40.5(5) . .
O1 U1 N1 C1 -163.9(5) . .
N2 U1 N1 C1 35.5(4) . .
N3 U1 N1 C1 108.3(5) . .
N4 U1 N1 C6 123.7(5) . .
O3 U1 N1 C6 -45.2(6) . .
O2 U1 N1 C6 -164.6(5) . .
O1 U1 N1 C6 72.1(5) . .
N2 U1 N1 C6 -88.5(5) . .
N3 U1 N1 C6 -15.7(5) . .
N4 U1 N1 C7 1.5(6) . .
O3 U1 N1 C7 -167.5(4) . .
O2 U1 N1 C7 73.2(4) . .
O1 U1 N1 C7 -50.2(4) . .
N2 U1 N1 C7 149.2(5) . .
N3 U1 N1 C7 -138.0(4) . .
N4 U1 N2 C3 -100.1(5) . .
O3 U1 N2 C3 -37.7(4) . .
O2 U1 N2 C3 -164.4(5) . .
O1 U1 N2 C3 85.3(5) . .
N1 U1 N2 C3 111.0(5) . .
N3 U1 N2 C3 36.5(4) . .
N4 U1 N2 C2 135.5(5) . .
O3 U1 N2 C2 -162.2(5) . .
O2 U1 N2 C2 71.2(5) . .
O1 U1 N2 C2 -39.2(6) . .
N1 U1 N2 C2 -13.4(5) . .
N3 U1 N2 C2 -87.9(5) . .
N4 U1 N2 C20 12.7(6) . .
O3 U1 N2 C20 75.0(4) . .
O2 U1 N2 C20 -51.6(4) . .
O1 U1 N2 C20 -162.0(4) . .
N1 U1 N2 C20 -136.2(5) . .
N3 U1 N2 C20 149.3(5) . .
N4 U1 N3 C5 -109.1(5) . .
O3 U1 N3 C5 -166.2(5) . .
O2 U1 N3 C5 81.0(5) . .
O1 U1 N3 C5 -37.3(5) . .
N1 U1 N3 C5 36.4(4) . .
N2 U1 N3 C5 109.1(5) . .
N4 U1 N3 C33 5.6(6) . .
O3 U1 N3 C33 -51.5(4) . .
O2 U1 N3 C33 -164.3(4) . .
O1 U1 N3 C33 77.5(4) . .
N1 U1 N3 C33 151.2(5) . .
N2 U1 N3 C33 -136.2(5) . .
N4 U1 N3 C4 127.8(5) . .
O3 U1 N3 C4 70.7(5) . .
O2 U1 N3 C4 -42.1(6) . .
O1 U1 N3 C4 -160.3(5) . .
N1 U1 N3 C4 -86.7(5) . .
N2 U1 N3 C4 -14.0(5) . .
O3 U1 N4 C46 55(2) . .
O2 U1 N4 C46 175(2) . .
O1 U1 N4 C46 -69(2) . .
N1 U1 N4 C46 -117(2) . .
N2 U1 N4 C46 115(2) . .
N3 U1 N4 C46 2(2) . .
C6 N1 C1 C2 69.2(8) . .
C7 N1 C1 C2 -169.5(6) . .
U1 N1 C1 C2 -57.3(7) . .
C3 N2 C2 C1 -134.1(6) . .
C20 N2 C2 C1 106.7(7) . .
U1 N2 C2 C1 -10.2(7) . .
N1 C1 C2 N2 45.4(8) . .
C2 N2 C3 C4 70.6(8) . .
C20 N2 C3 C4 -166.8(6) . .
U1 N2 C3 C4 -57.8(7) . .
C5 N3 C4 C3 -131.1(7) . .
C33 N3 C4 C3 108.3(7) . .
U1 N3 C4 C3 -9.9(8) . .
N2 C3 C4 N3 45.3(9) . .
C33 N3 C5 C6 -167.5(7) . .
C4 N3 C5 C6 70.7(8) . .
U1 N3 C5 C6 -56.3(7) . .
C1 N1 C6 C5 -130.2(7) . .
C7 N1 C6 C5 111.2(7) . .
U1 N1 C6 C5 -7.3(8) . .
N3 C5 C6 N1 44.1(9) . .
C1 N1 C7 C8 -168.5(6) . .
C6 N1 C7 C8 -47.7(9) . .
U1 N1 C7 C8 76.7(6) . .
N1 C7 C8 C9 -53.8(10) . .
N1 C7 C8 C13 131.5(7) . .
C13 C8 C9 O1 -177.1(7) . .
C7 C8 C9 O1 8.4(11) . .
C13 C8 C9 C10 4.1(12) . .
C7 C8 C9 C10 -170.4(7) . .
U1 O1 C9 C8 -8.1(13) . .
U1 O1 C9 C10 170.7(6) . .
C8 C9 C10 C11 -0.5(12) . .
O1 C9 C10 C11 -179.3(7) . .
C8 C9 C10 C14 174.2(8) . .
O1 C9 C10 C14 -4.6(12) . .
C9 C10 C11 C12 -2.4(13) . .
C14 C10 C11 C12 -177.3(9) . .
C10 C11 C12 C13 1.5(14) . .
C10 C11 C12 C19 -174.7(9) . .
C9 C8 C13 C12 -5.0(12) . .
C7 C8 C13 C12 169.8(8) . .
C11 C12 C13 C8 2.2(13) . .
C19 C12 C13 C8 178.6(8) . .
C11 C10 C14 C15 -75.3(11) . .
C9 C10 C14 C15 110.1(9) . .
C10 C14 C15 C16 67.6(11) . .
C10 C14 C15 C18 -55.9(12) . .
C10 C14 C15 C17 -173.2(8) . .
C3 N2 C20 C21 -166.4(7) . .
C2 N2 C20 C21 -45.7(9) . .
U1 N2 C20 C21 79.8(7) . .
N2 C20 C21 C26 130.0(7) . .
N2 C20 C21 C22 -55.4(10) . .
U1 O2 C22 C21 -3.0(13) . .
U1 O2 C22 C23 -177.4(6) . .
C26 C21 C22 O2 -179.9(7) . .
C20 C21 C22 O2 5.6(11) . .
C26 C21 C22 C23 -5.4(12) . .
C20 C21 C22 C23 -180.0(7) . .
O2 C22 C23 C24 177.8(8) . .
C21 C22 C23 C24 3.5(12) . .
O2 C22 C23 C27 1.3(13) . .
C21 C22 C23 C27 -172.9(8) . .
C22 C23 C24 C25 0.9(13) . .
C27 C23 C24 C25 177.5(8) . .
C23 C24 C25 C26 -3.3(13) . .
C23 C24 C25 C32 177.5(8) . .
C24 C25 C26 C21 1.4(12) . .
C32 C25 C26 C21 -179.5(7) . .
C22 C21 C26 C25 2.9(11) . .
C20 C21 C26 C25 177.6(7) . .
C24 C23 C27 C28 82.1(11) . .
C22 C23 C27 C28 -101.4(10) . .
C23 C27 C28 C31 62.6(11) . .
C23 C27 C28 C29 -58.0(12) . .
C23 C27 C28 C30 -177.3(8) . .
C5 N3 C33 C34 -170.8(7) . .
C4 N3 C33 C34 -49.6(9) . .
U1 N3 C33 C34 76.1(7) . .
N3 C33 C34 C39 136.7(8) . .
N3 C33 C34 C35 -50.6(10) . .
U1 O3 C35 C36 162.9(6) . .
U1 O3 C35 C34 -16.6(13) . .
C39 C34 C35 O3 180.0(7) . .
C33 C34 C35 O3 7.0(10) . .
C39 C34 C35 C36 0.4(11) . .
C33 C34 C35 C36 -172.6(7) . .
O3 C35 C36 C37 -176.3(7) . .
C34 C35 C36 C37 3.3(11) . .
O3 C35 C36 C40 -0.1(11) . .
C34 C35 C36 C40 179.4(7) . .
C35 C36 C37 C38 -7.3(12) . .
C40 C36 C37 C38 176.4(8) . .
C36 C37 C38 C39 7.0(13) . .
C36 C37 C38 C45 178.2(9) . .
C35 C34 C39 C38 -0.5(13) . .
C33 C34 C39 C38 172.2(8) . .
C37 C38 C39 C34 -2.9(13) . .
C45 C38 C39 C34 -174.0(9) . .
C35 C36 C40 C41 108.4(9) . .
C37 C36 C40 C41 -75.5(10) . .
C36 C40 C41 C42 58.9(10) . .
C36 C40 C41 C44 -63.8(10) . .
C36 C40 C41 C43 179.3(8) . .
U1 N4 C46 C47 94(2) . .
U1 N4 C46 C59 -145(2) . .
U1 N4 C46 C53 -25(3) . .
N4 C46 C47 C48 30.7(10) . .
C59 C46 C47 C48 -88.1(9) . .
C53 C46 C47 C48 146.6(8) . .
N4 C46 C47 C52 -150.4(8) . .
C59 C46 C47 C52 90.8(9) . .
C53 C46 C47 C52 -34.5(10) . .
C52 C47 C48 C49 2.8(12) . .
C46 C47 C48 C49 -178.3(7) . .
C47 C48 C49 C50 -1.7(13) . .
C48 C49 C50 C51 -0.2(14) . .
C49 C50 C51 C52 1.1(14) . .
C48 C47 C52 C51 -2.0(13) . .
C46 C47 C52 C51 179.1(8) . .
C50 C51 C52 C47 0.0(14) . .
N4 C46 C53 C58 -122.2(9) . .
C47 C46 C53 C58 120.5(9) . .
C59 C46 C53 C58 -4.9(12) . .
N4 C46 C53 C54 55.7(9) . .
C47 C46 C53 C54 -61.5(10) . .
C59 C46 C53 C54 173.1(7) . .
C58 C53 C54 C55 1.1(13) . .
C46 C53 C54 C55 -177.0(8) . .
C53 C54 C55 C56 -0.8(14) . .
C54 C55 C56 C57 0.2(15) . .
C55 C56 C57 C58 -0.1(15) . .
C54 C53 C58 C57 -0.9(13) . .
C46 C53 C58 C57 177.0(8) . .
C56 C57 C58 C53 0.4(14) . .
N4 C46 C59 C64 38.0(11) . .
C47 C46 C59 C64 156.8(8) . .
C53 C46 C59 C64 -78.1(10) . .
N4 C46 C59 C60 -141.3(10) . .
C47 C46 C59 C60 -22.5(13) . .
C53 C46 C59 C60 102.6(11) . .
C64 C59 C60 C61 3.0(18) . .
C46 C59 C60 C61 -177.6(11) . .
C59 C60 C61 C62 -1(2) . .
C60 C61 C62 C63 -1(2) . .
C61 C62 C63 C64 1.0(19) . .
C62 C63 C64 C59 0.8(17) . .
C60 C59 C64 C63 -2.8(15) . .
C46 C59 C64 C63 177.9(9) . .
C77 B1 C65 C66 73.5(9) . .
C83 B1 C65 C66 -48.9(10) . .
C71 B1 C65 C66 -164.8(7) . .
C77 B1 C65 C70 -101.8(9) . .
C83 B1 C65 C70 135.8(8) . .
C71 B1 C65 C70 19.9(12) . .
C70 C65 C66 F1 179.0(7) . .
B1 C65 C66 F1 3.0(11) . .
C70 C65 C66 C67 -4.8(12) . .
B1 C65 C66 C67 179.1(8) . .
F1 C66 C67 F2 -0.5(11) . .
C65 C66 C67 F2 -176.8(7) . .
F1 C66 C67 C68 -179.9(7) . .
C65 C66 C67 C68 3.8(13) . .
F2 C67 C68 F3 2.2(12) . .
C66 C67 C68 F3 -178.3(7) . .
F2 C67 C68 C69 -179.6(7) . .
C66 C67 C68 C69 -0.1(12) . .
F3 C68 C69 F4 -1.8(12) . .
C67 C68 C69 F4 179.9(7) . .
F3 C68 C69 C70 176.4(7) . .
C67 C68 C69 C70 -1.9(12) . .
F4 C69 C70 F5 -1.4(11) . .
C68 C69 C70 F5 -179.5(7) . .
F4 C69 C70 C65 178.6(7) . .
C68 C69 C70 C65 0.5(13) . .
C66 C65 C70 F5 -177.3(7) . .
B1 C65 C70 F5 -1.8(12) . .
C66 C65 C70 C69 2.7(12) . .
B1 C65 C70 C69 178.2(8) . .
C77 B1 C71 C72 161.7(7) . .
C65 B1 C71 C72 46.2(11) . .
C83 B1 C71 C72 -74.9(9) . .
C77 B1 C71 C76 -25.9(11) . .
C65 B1 C71 C76 -141.4(8) . .
C83 B1 C71 C76 97.5(9) . .
C76 C71 C72 F6 -175.6(7) . .
B1 C71 C72 F6 -2.3(12) . .
C76 C71 C72 C73 2.7(12) . .
B1 C71 C72 C73 176.1(8) . .
F6 C72 C73 F7 -1.8(12) . .
C71 C72 C73 F7 179.8(8) . .
F6 C72 C73 C74 177.0(7) . .
C71 C72 C73 C74 -1.4(14) . .
F7 C73 C74 F8 -1.7(13) . .
C72 C73 C74 F8 179.4(8) . .
F7 C73 C74 C75 179.8(8) . .
C72 C73 C74 C75 0.9(13) . .
F8 C74 C75 F9 1.4(13) . .
C73 C74 C75 F9 179.9(8) . .
F8 C74 C75 C76 179.4(8) . .
C73 C74 C75 C76 -2.0(13) . .
C72 C71 C76 F10 178.8(7) . .
B1 C71 C76 F10 5.8(12) . .
C72 C71 C76 C75 -4.0(12) . .
B1 C71 C76 C75 -177.0(8) . .
F9 C75 C76 F10 -0.8(12) . .
C74 C75 C76 F10 -178.8(8) . .
F9 C75 C76 C71 -178.2(7) . .
C74 C75 C76 C71 3.8(14) . .
C65 B1 C77 C78 75.4(9) . .
C83 B1 C77 C78 -164.0(7) . .
C71 B1 C77 C78 -47.4(10) . .
C65 B1 C77 C82 -97.7(9) . .
C83 B1 C77 C82 23.0(12) . .
C71 B1 C77 C82 139.6(8) . .
C82 C77 C78 F11 178.0(7) . .
B1 C77 C78 F11 4.0(12) . .
C82 C77 C78 C79 -0.1(12) . .
B1 C77 C78 C79 -174.1(8) . .
F11 C78 C79 F12 1.9(13) . .
C77 C78 C79 F12 180.0(8) . .
F11 C78 C79 C80 -177.9(8) . .
C77 C78 C79 C80 0.2(14) . .
F12 C79 C80 F13 -0.2(14) . .
C78 C79 C80 F13 179.6(8) . .
F12 C79 C80 C81 179.5(8) . .
C78 C79 C80 C81 -0.7(15) . .
F13 C80 C81 F14 -1.6(14) . .
C79 C80 C81 F14 178.8(9) . .
F13 C80 C81 C82 -179.1(8) . .
C79 C80 C81 C82 1.2(15) . .
C80 C81 C82 F15 178.0(8) . .
F14 C81 C82 F15 0.4(12) . .
C80 C81 C82 C77 -1.2(14) . .
F14 C81 C82 C77 -178.8(8) . .
C78 C77 C82 F15 -178.6(7) . .
B1 C77 C82 F15 -5.1(13) . .
C78 C77 C82 C81 0.6(12) . .
B1 C77 C82 C81 174.0(8) . .
C77 B1 C83 C88 -136.8(8) . .
C65 B1 C83 C88 -21.9(11) . .
C71 B1 C83 C88 100.9(8) . .
C77 B1 C83 C84 44.6(10) . .
C65 B1 C83 C84 159.6(7) . .
C71 B1 C83 C84 -77.7(8) . .
C88 C83 C84 F16 -176.6(6) . .
B1 C83 C84 F16 2.1(11) . .
C88 C83 C84 C85 4.9(11) . .
B1 C83 C84 C85 -176.4(7) . .
F16 C84 C85 F17 -0.6(11) . .
C83 C84 C85 F17 177.9(7) . .
F16 C84 C85 C86 178.7(7) . .
C83 C84 C85 C86 -2.8(12) . .
F17 C85 C86 F18 -1.1(11) . .
C84 C85 C86 F18 179.5(7) . .
F17 C85 C86 C87 178.5(6) . .
C84 C85 C86 C87 -0.8(11) . .
F18 C86 C87 F19 4.4(10) . .
C85 C86 C87 F19 -175.3(7) . .
F18 C86 C87 C88 -178.5(6) . .
C85 C86 C87 C88 1.8(11) . .
F19 C87 C88 F20 -3.1(10) . .
C86 C87 C88 F20 179.8(6) . .
F19 C87 C88 C83 177.7(7) . .
C86 C87 C88 C83 0.7(11) . .
C84 C83 C88 F20 177.0(6) . .
B1 C83 C88 F20 -1.6(11) . .
C84 C83 C88 C87 -3.8(11) . .
B1 C83 C88 C87 177.5(7) . .
C103 C101 C102 C103 -3(4) 3_665 .
C101 C102 C103 C101 3(3) . 3_665
C206 C201 C202 C203 0.0 . .
C201 C202 C203 C204 0.0 . .
C202 C203 C204 C205 0.0 . .
C203 C204 C205 C206 0.0 . .
C204 C205 C206 C201 0.0 . .
C202 C201 C206 C205 0.0 . .
C306 C301 C302 C303 0.0 . .
C301 C302 C303 C304 0.0 . .
C302 C303 C304 C305 0.0 . .
C303 C304 C305 C306 0.0 . .
C304 C305 C306 C301 0.0 . .
C302 C301 C306 C305 0.0 . .
